data_7718620
loop_
_publ_author_name
'Yarovoy, Spartak S.'
'Mirzaeva, Irina V.'
'Sukhikh, Taisiya S.'
'Mironov, Yuri V.'
'Yanshole, Vadim'
'Brylev, Konstantin A.'

_publ_section_title
;
 Tungsten oxide as a universal source for the synthesis of complexes with
 different nuclearities in WO<sub>3</sub>/chalcogen/NaCN systems.
;
_journal_issue 21
_journal_name_full 'Dalton transactions (Cambridge, England : 2003)'
_journal_page_first 8644
_journal_page_last 8657
_journal_paper_doi 10.1039/d5dt00361j
_journal_volume 54
_journal_year 2025
_chemical_formula_moiety 'C9 Cs3.5 N9 Na1.5 Se4 W3, 6.5(O H2)'
_chemical_formula_sum 'C9 H13 Cs3.5 N9 Na1.5 O6.5 Se4 W3'
_chemical_formula_weight 1713.95
_space_group_crystal_system trigonal
_space_group_IT_number 166
_space_group_name_Hall '-R 3 2"'
_space_group_name_H-M_alt 'R -3 m :H'
_atom_sites_solution_primary dual
_audit_creation_date 2024-10-04
_audit_creation_method
;
Olex2 1.5
(compiled 2024.02.16 svn.r378c4104 for OlexSys, GUI svn.r6928)
;
_audit_update_record
;
2024-10-22 deposited with the CCDC.	2025-04-23 downloaded from the CCDC.
;
_cell_angle_alpha 90
_cell_angle_beta 90
_cell_angle_gamma 120
_cell_formula_units_Z 6
_cell_length_a 11.7075(5)
_cell_length_b 11.7075(5)
_cell_length_c 44.409(3)
_cell_measurement_reflns_used 5262
_cell_measurement_temperature 150(2)
_cell_measurement_theta_max 27.52
_cell_measurement_theta_min 2.21
_cell_volume 5271.4(5)
_computing_cell_refinement 'Bruker SAINT'
_computing_data_collection 'Bruker APEX2'
_computing_data_reduction 'Bruker SAINT'
_computing_molecular_graphics 'Olex2 1.5 (Dolomanov et al., 2009)'
_computing_publication_material 'Olex2 1.5 (Dolomanov et al., 2009)'
_computing_structure_refinement 'SHELXL 2014/7 (Sheldrick, 2015)'
_computing_structure_solution 'SHELXT  (Sheldrick, 2015)'
_diffrn_ambient_temperature 150(2)
_diffrn_detector CCD
_diffrn_detector_area_resol_mean 8.33
_diffrn_detector_type 'Bruker APEXII CCD area detector'
_diffrn_measured_fraction_theta_full 0.999
_diffrn_measured_fraction_theta_max 0.996
_diffrn_measurement_device '\k-geometry diffractometer'
_diffrn_measurement_device_type 'Bruker APEX diffractometer'
_diffrn_measurement_method '\w and \f scans'
_diffrn_radiation_monochromator graphite
_diffrn_radiation_type MoK\a
_diffrn_radiation_wavelength 0.71073
_diffrn_reflns_av_R_equivalents 0.0446
_diffrn_reflns_av_unetI/netI 0.0296
_diffrn_reflns_Laue_measured_fraction_full 0.999
_diffrn_reflns_Laue_measured_fraction_max 0.996
_diffrn_reflns_limit_h_max 15
_diffrn_reflns_limit_h_min -15
_diffrn_reflns_limit_k_max 15
_diffrn_reflns_limit_k_min -13
_diffrn_reflns_limit_l_max 57
_diffrn_reflns_limit_l_min -57
_diffrn_reflns_number 12140
_diffrn_reflns_point_group_measured_fraction_full 0.999
_diffrn_reflns_point_group_measured_fraction_max 0.996
_diffrn_reflns_theta_full 25.242
_diffrn_reflns_theta_max 27.556
_diffrn_reflns_theta_min 2.060
_diffrn_source 'sealed tube'
_diffrn_source_current 30.0
_diffrn_source_power 1.5
_diffrn_source_voltage 50.0
_exptl_absorpt_coefficient_mu 17.529
_exptl_absorpt_correction_T_max 0.0468
_exptl_absorpt_correction_T_min 0.0165
_exptl_absorpt_correction_type multi-scan
_exptl_absorpt_process_details
;
SADABS-2016/2 (Bruker,2016/2) was used for absorption correction.
wR2(int) was 0.0891 before and 0.0524 after correction.
The Ratio of minimum to maximum transmission is 0.3526.
The \l/2 correction factor is Not present.
;
_exptl_crystal_colour black
_exptl_crystal_colour_primary black
_exptl_crystal_density_diffrn 3.215
_exptl_crystal_description plate
_exptl_crystal_F_000 4406
_exptl_crystal_size_max 0.24
_exptl_crystal_size_mid 0.22
_exptl_crystal_size_min 0.08
_refine_diff_density_max 2.852
_refine_diff_density_min -1.972
_refine_diff_density_rms 0.385
_refine_ls_extinction_method none
_refine_ls_goodness_of_fit_ref 1.131
_refine_ls_hydrogen_treatment undef
_refine_ls_matrix_type full
_refine_ls_number_parameters 73
_refine_ls_number_reflns 1557
_refine_ls_number_restraints 6
_refine_ls_restrained_S_all 1.136
_refine_ls_R_factor_all 0.0691
_refine_ls_R_factor_gt 0.0558
_refine_ls_shift/su_max 0.000
_refine_ls_shift/su_mean 0.000
_refine_ls_structure_factor_coef Fsqd
_refine_ls_weighting_details 'w=1/[\s^2^(Fo^2^)+(0.1016P)^2^+350.9702P] where P=(Fo^2^+2Fc^2^)/3'
_refine_ls_weighting_scheme calc
_refine_ls_wR_factor_gt 0.1687
_refine_ls_wR_factor_ref 0.1860
_reflns_Friedel_coverage 0.000
_reflns_number_gt 1288
_reflns_number_total 1557
_reflns_threshold_expression 'I > 2\s(I)'
_cod_data_source_file d5dt00361j2.cif
_cod_data_source_block ys1222
_cod_depositor_comments 'Adding full bibliography for 7718618--7718621.cif.'
_cod_original_cell_volume 5271.4(6)
_cod_original_sg_symbol_H-M 'R -3 m'
_cod_original_formula_sum 'C9 Cs3.5 H13 N9 Na1.5 O6.5 Se4 W3'
_cod_database_code 7718620
_shelx_shelxl_version_number 2014/7
_shelx_space_group_comment
;
The symmetry employed for this shelxl refinement is uniquely defined
by the following loop, which should always be used as a source of
symmetry information in preference to the above space-group names.
They are only intended as comments.
;
_shelx_estimated_absorpt_t_max 0.334
_shelx_estimated_absorpt_t_min 0.102
_olex2_refinement_description
;
1. Shared sites
{O2, Cs2}
2. Uiso/Uaniso restraints and constraints
Uanis(O2) \\sim Ueq: with sigma of 0.01 and sigma for terminal atoms of 0.02
Uanis(O2) = Uanis(Cs2)
3. Others
 Sof(Cs2)=0.25*(1-FVAR(2))
 Sof(O2)=0.25*FVAR(2)
 Fixed Sof: O1(0.25) O7(0.5)
;
_olex2_submission_special_instructions 'No special instructions were received'

loop_
_space_group_symop_operation_xyz
'x, y, z'
'-y, x-y, z'
'-x+y, -x, z'
'x-y, -y, -z'
'-x, -x+y, -z'
'y, x, -z'
'x+2/3, y+1/3, z+1/3'
'-y+2/3, x-y+1/3, z+1/3'
'-x+y+2/3, -x+1/3, z+1/3'
'x-y+2/3, -y+1/3, -z+1/3'
'-x+2/3, -x+y+1/3, -z+1/3'
'y+2/3, x+1/3, -z+1/3'
'x+1/3, y+2/3, z+2/3'
'-y+1/3, x-y+2/3, z+2/3'
'-x+y+1/3, -x+2/3, z+2/3'
'x-y+1/3, -y+2/3, -z+2/3'
'-x+1/3, -x+y+2/3, -z+2/3'
'y+1/3, x+2/3, -z+2/3'
'-x, -y, -z'
'y, -x+y, -z'
'x-y, x, -z'
'-x+y, y, z'
'x, x-y, z'
'-y, -x, z'
'-x+2/3, -y+1/3, -z+1/3'
'y+2/3, -x+y+1/3, -z+1/3'
'x-y+2/3, x+1/3, -z+1/3'
'-x+y+2/3, y+1/3, z+1/3'
'x+2/3, x-y+1/3, z+1/3'
'-y+2/3, -x+1/3, z+1/3'
'-x+1/3, -y+2/3, -z+2/3'
'y+1/3, -x+y+2/3, -z+2/3'
'x-y+1/3, x+2/3, -z+2/3'
'-x+y+1/3, y+2/3, z+2/3'
'x+1/3, x-y+2/3, z+2/3'
'-y+1/3, -x+2/3, z+2/3'

loop_
_atom_site_label
_atom_site_type_symbol
_atom_site_fract_x
_atom_site_fract_y
_atom_site_fract_z
_atom_site_U_iso_or_equiv
_atom_site_adp_type
_atom_site_occupancy
_atom_site_site_symmetry_order
_atom_site_calc_flag
_atom_site_refinement_flags_posn
_atom_site_refinement_flags_adp
_atom_site_refinement_flags_occupancy
_atom_site_disorder_assembly
_atom_site_disorder_group
W1 W 0.50600(7) 0.25300(3) 0.06368(2) 0.0321(3) Uani 1 2 d S T P A .
Se2 Se 0.6667 0.3333 0.10623(7) 0.0357(7) Uani 1 6 d S T P . .
Se1 Se 0.55810(10) 0.44190(10) 0.03098(5) 0.0414(5) Uani 1 2 d S T P . .
Cs1 Cs 0.18533(9) 0.37066(17) 0.04184(5) 0.0685(5) Uani 1 2 d S T P A .
C1 C 0.320(2) 0.1602(10) 0.0394(4) 0.040(4) Uani 1 2 d S T P A .
C2 C 0.3943(15) 0.3144(16) 0.0927(3) 0.046(3) Uani 1 1 d . . . . .
N1 N 0.2201(19) 0.1101(10) 0.0289(5) 0.054(5) Uani 1 2 d S T P . .
N2 N 0.3320(18) 0.344(2) 0.1063(4) 0.078(5) Uani 1 1 d . . . . .
O5 O 0.0000 0.0000 0.0931(9) 0.086(11) Uiso 1 6 d S . P . .
Na1 Na 0.0000 0.0000 0.0000 0.037(4) Uani 1 12 d S T P A .
O2 O 0.2901(16) 0.1450(8) 0.1657(5) 0.109(7) Uani 0.340(9) 2 d S TU P A 1
O1 O 0.250(3) 0.501(5) 0.1270(14) 0.101(16) Uiso 0.5 2 d S . P . .
O7 O 0.131(4) -0.084(4) 0.1584(6) 0.092(10) Uiso 0.5 1 d . . P . .
Cs2 Cs 0.2901(16) 0.1450(8) 0.1657(5) 0.109(7) Uani 0.160(9) 2 d S T P A 2
Na3 Na 0.3333 0.6667 0.0683(8) 0.109(11) Uani 1 6 d S T P . .

loop_
_atom_site_aniso_label
_atom_site_aniso_U_11
_atom_site_aniso_U_22
_atom_site_aniso_U_33
_atom_site_aniso_U_23
_atom_site_aniso_U_13
_atom_site_aniso_U_12
W1 0.0276(4) 0.0317(3) 0.0356(5) -0.00021(13) -0.0004(3) 0.0138(2)
Se2 0.0362(10) 0.0362(10) 0.0347(16) 0.000 0.000 0.0181(5)
Se1 0.0413(8) 0.0413(8) 0.0443(11) 0.0045(4) -0.0045(4) 0.0226(8)
Cs1 0.0492(6) 0.0608(10) 0.0995(14) -0.0156(9) -0.0078(4) 0.0304(5)
C1 0.044(11) 0.041(7) 0.036(9) 0.000(4) -0.001(8) 0.022(5)
C2 0.045(8) 0.058(9) 0.044(8) -0.011(7) -0.015(6) 0.033(7)
N1 0.043(10) 0.041(7) 0.080(14) -0.006(5) -0.012(10) 0.022(5)
N2 0.076(11) 0.105(14) 0.072(11) -0.001(10) 0.017(9) 0.060(11)
Na1 0.027(5) 0.027(5) 0.057(11) 0.000 0.000 0.014(2)
O2 0.159(16) 0.122(8) 0.059(6) 0.020(6) 0.039(11) 0.080(8)
Cs2 0.159(16) 0.122(8) 0.059(6) 0.020(6) 0.039(11) 0.080(8)
Na3 0.027(5) 0.027(5) 0.27(4) 0.000 0.000 0.014(2)

loop_
_atom_type_symbol
_atom_type_description
_atom_type_scat_dispersion_real
_atom_type_scat_dispersion_imag
_atom_type_scat_source
C C 0.0033 0.0016 'International Tables Vol C Tables 4.2.6.8 and 6.1.1.4'
Cs Cs -0.3680 2.1192 'International Tables Vol C Tables 4.2.6.8 and 6.1.1.4'
N N 0.0061 0.0033 'International Tables Vol C Tables 4.2.6.8 and 6.1.1.4'
Na Na 0.0362 0.0249 'International Tables Vol C Tables 4.2.6.8 and 6.1.1.4'
O O 0.0106 0.0060 'International Tables Vol C Tables 4.2.6.8 and 6.1.1.4'
Se Se -0.0929 2.2259 'International Tables Vol C Tables 4.2.6.8 and 6.1.1.4'
W W -0.8490 6.8722 'International Tables Vol C Tables 4.2.6.8 and 6.1.1.4'

loop_
_geom_angle_atom_site_label_1
_geom_angle_atom_site_label_2
_geom_angle_atom_site_label_3
_geom_angle
_geom_angle_site_symmetry_1
_geom_angle_site_symmetry_3
_geom_angle_publ_flag
W1 W1 W1 60.0 2_655 3_665 ?
Se2 W1 W1 55.56(4) . 3_665 ?
Se2 W1 W1 55.56(4) . 2_655 ?
Se1 W1 W1 54.91(3) 2_655 2_655 ?
Se1 W1 W1 54.91(3) . 3_665 ?
Se1 W1 W1 101.66(4) 2_655 3_665 ?
Se1 W1 W1 101.66(4) . 2_655 ?
Se1 W1 Se2 107.92(5) 2_655 . ?
Se1 W1 Se2 107.92(5) . . ?
Se1 W1 Se1 101.95(11) 2_655 . ?
C1 W1 W1 138.7(3) . 3_665 ?
C1 W1 W1 138.7(3) . 2_655 ?
C1 W1 Se2 160.6(5) . . ?
C1 W1 Se1 83.8(3) . . ?
C1 W1 Se1 83.8(3) . 2_655 ?
C1 W1 C2 81.1(6) . 23 ?
C1 W1 C2 81.1(6) . . ?
C2 W1 W1 97.7(4) . 3_665 ?
C2 W1 W1 139.3(4) . 2_655 ?
C2 W1 W1 139.3(4) 23 3_665 ?
C2 W1 W1 97.7(4) 23 2_655 ?
C2 W1 Se2 83.8(4) 23 . ?
C2 W1 Se2 83.8(4) . . ?
C2 W1 Se1 160.6(4) . 2_655 ?
C2 W1 Se1 88.5(4) . . ?
C2 W1 Se1 88.5(4) 23 2_655 ?
C2 W1 Se1 160.6(4) 23 . ?
C2 W1 C2 77.3(9) . 23 ?
W1 Se2 W1 68.87(8) 2_655 . ?
W1 Se2 W1 68.88(8) 2_655 3_665 ?
W1 Se2 W1 68.87(8) 3_665 . ?
W1 Se2 Cs2 92.1(3) 2_655 26 ?
W1 Se2 Cs2 92.1(3) . 25 ?
W1 Se2 Cs2 138.97(16) 3_665 26 ?
W1 Se2 Cs2 138.97(16) 3_665 25 ?
W1 Se2 Cs2 138.97(16) . 27 ?
W1 Se2 Cs2 138.97(16) 2_655 27 ?
W1 Se2 Cs2 92.1(3) 3_665 27 ?
W1 Se2 Cs2 138.97(16) . 26 ?
W1 Se2 Cs2 138.97(16) 2_655 25 ?
Cs2 Se2 Cs2 78.8(5) 26 25 ?
Cs2 Se2 Cs2 78.8(5) 26 27 ?
Cs2 Se2 Cs2 78.8(5) 27 25 ?
W1 Se1 W1 70.17(6) . 3_665 ?
W1 Se1 Cs1 135.70(8) 3_665 20 ?
W1 Se1 Cs1 89.27(5) 3_665 2_665 ?
W1 Se1 Cs1 135.70(8) . 19_665 ?
W1 Se1 Cs1 90.32(4) 3_665 19_665 ?
W1 Se1 Cs1 136.60(8) . 2_665 ?
W1 Se1 Cs1 136.60(8) 3_665 . ?
W1 Se1 Cs1 90.32(4) . 20 ?
W1 Se1 Cs1 89.27(5) . . ?
Cs1 Se1 Cs1 76.30(6) 20 19_665 ?
Cs1 Se1 Cs1 127.95(5) . 19_665 ?
Cs1 Se1 Cs1 127.95(5) 2_665 20 ?
Cs1 Se1 Cs1 79.66(5) . 20 ?
Cs1 Se1 Cs1 79.66(5) 2_665 19_665 ?
Cs1 Se1 Cs1 80.05(6) 2_665 . ?
N1 Cs1 N1 59.8(6) 2 21 ?
N1 Cs1 N1 59.8(6) . 21 ?
N1 Cs1 N1 71.1(7) 2 . ?
N1 Cs1 N2 113.5(5) 2 . ?
N1 Cs1 N2 76.3(5) 2 22 ?
N1 Cs1 N2 113.5(5) . 22 ?
N1 Cs1 N2 76.3(5) . . ?
N2 Cs1 N1 135.6(3) . 21 ?
N2 Cs1 N1 135.6(4) 22 21 ?
N2 Cs1 N2 66.2(5) 22 . ?
W1 C1 Cs1 111.7(7) . 20 ?
W1 C1 Cs1 108.7(3) . . ?
W1 C1 Cs1 108.7(3) . 3 ?
Cs1 C1 Cs1 94.8(3) 3 20 ?
Cs1 C1 Cs1 134.3(6) . 3 ?
Cs1 C1 Cs1 94.8(3) . 20 ?
N1 C1 W1 175(2) . . ?
N1 C1 Cs1 70.2(4) . . ?
N1 C1 Cs1 73.3(15) . 20 ?
N1 C1 Cs1 70.2(4) . 3 ?
W1 C2 Cs1 105.0(5) . . ?
W1 C2 Cs2 115.6(5) . . ?
W1 C2 Cs2 109.3(5) . 25 ?
Cs1 C2 Cs2 125.2(5) . . ?
N2 C2 W1 176.0(15) . . ?
N2 C2 Cs1 71.3(12) . . ?
N2 C2 Cs2 73.5(13) . 25 ?
N2 C2 Cs2 66.4(13) . . ?
Cs2 C2 Cs1 138.1(5) 25 . ?
Cs2 C2 Cs2 13.9(6) 25 . ?
Cs1 N1 Cs1 101.7(4) . 20 ?
Cs1 N1 Cs1 101.7(4) 3 20 ?
Cs1 N1 Cs1 156.5(8) . 3 ?
C1 N1 Cs1 91.4(5) . 3 ?
C1 N1 Cs1 91.4(5) . . ?
C1 N1 Cs1 88.8(16) . 20 ?
C1 N1 Na1 175(2) . . ?
Na1 N1 Cs1 89.7(3) . 3 ?
Na1 N1 Cs1 89.7(3) . . ?
Na1 N1 Cs1 86.1(6) . 20 ?
Cs1 N2 Cs2 156.9(7) . 25 ?
C2 N2 Cs1 90.7(13) . . ?
C2 N2 Cs2 95.9(14) . . ?
C2 N2 Cs2 88.4(13) . 25 ?
Cs2 N2 Cs1 143.7(7) . . ?
Cs2 N2 Cs2 14.8(6) . 25 ?
Cs1 Na1 Cs1 101.85(4) 19 21 ?
Cs1 Na1 Cs1 78.15(4) 20 3 ?
Cs1 Na1 Cs1 78.15(4) 19 2 ?
Cs1 Na1 Cs1 101.85(4) 2 . ?
Cs1 Na1 Cs1 78.15(4) 20 . ?
Cs1 Na1 Cs1 101.85(4) 19 20 ?
Cs1 Na1 Cs1 180.00(6) 21 3 ?
Cs1 Na1 Cs1 101.85(4) . 3 ?
Cs1 Na1 Cs1 78.15(4) 2 21 ?
Cs1 Na1 Cs1 78.15(4) 19 3 ?
Cs1 Na1 Cs1 101.85(4) 2 3 ?
Cs1 Na1 Cs1 101.85(4) 20 21 ?
Cs1 Na1 Cs1 180.00(6) 2 20 ?
Cs1 Na1 Cs1 78.15(4) . 21 ?
Cs1 Na1 Cs1 180.0 19 . ?
N1 Na1 Cs1 127.55(10) 3 20 ?
N1 Na1 Cs1 127.55(10) 2 20 ?
N1 Na1 Cs1 127.55(10) 21 2 ?
N1 Na1 Cs1 52.45(10) 20 19 ?
N1 Na1 Cs1 127.55(10) . 21 ?
N1 Na1 Cs1 123.8(5) 21 19 ?
N1 Na1 Cs1 127.55(10) 20 . ?
N1 Na1 Cs1 56.2(5) 20 3 ?
N1 Na1 Cs1 127.55(10) 21 3 ?
N1 Na1 Cs1 127.55(10) 19 . ?
N1 Na1 Cs1 52.45(10) 19 19 ?
N1 Na1 Cs1 123.8(5) 20 21 ?
N1 Na1 Cs1 127.55(10) 3 21 ?
N1 Na1 Cs1 52.45(10) . . ?
N1 Na1 Cs1 52.45(10) 20 20 ?
N1 Na1 Cs1 127.55(10) 2 19 ?
N1 Na1 Cs1 52.45(10) 21 21 ?
N1 Na1 Cs1 123.8(5) . 2 ?
N1 Na1 Cs1 52.45(10) 3 3 ?
N1 Na1 Cs1 56.2(5) 19 2 ?
N1 Na1 Cs1 123.8(5) 2 3 ?
N1 Na1 Cs1 56.2(5) 21 . ?
N1 Na1 Cs1 56.2(5) . 20 ?
N1 Na1 Cs1 52.45(10) 19 21 ?
N1 Na1 Cs1 52.45(10) 21 20 ?
N1 Na1 Cs1 52.45(10) 2 . ?
N1 Na1 Cs1 127.55(10) 20 2 ?
N1 Na1 Cs1 56.2(5) 3 19 ?
N1 Na1 Cs1 56.2(5) 2 21 ?
N1 Na1 Cs1 127.55(10) . 19 ?
N1 Na1 Cs1 52.45(10) 3 2 ?
N1 Na1 Cs1 123.8(5) 19 20 ?
N1 Na1 Cs1 52.45(10) 2 2 ?
N1 Na1 Cs1 52.45(10) . 3 ?
N1 Na1 Cs1 127.55(10) 19 3 ?
N1 Na1 Cs1 123.8(5) 3 . ?
N1 Na1 N1 97.3(7) . 3 ?
N1 Na1 N1 180.0(10) 21 3 ?
N1 Na1 N1 82.7(7) 19 3 ?
N1 Na1 N1 97.3(7) 21 20 ?
N1 Na1 N1 82.7(7) 3 20 ?
N1 Na1 N1 82.7(7) . 20 ?
N1 Na1 N1 97.3(7) 19 20 ?
N1 Na1 N1 97.3(7) 3 2 ?
N1 Na1 N1 82.7(7) 21 2 ?
N1 Na1 N1 180.0 . 19 ?
N1 Na1 N1 180.0(9) 20 2 ?
N1 Na1 N1 97.3(7) . 2 ?
N1 Na1 N1 97.3(7) 19 21 ?
N1 Na1 N1 82.7(7) 19 2 ?
N1 Na1 N1 82.7(7) . 21 ?
O7 O7 Cs2 161.0(8) 24 . ?
O7 O7 Cs2 170.8(6) 24 25 ?
O7 O7 Cs2 15.5(6) 24 3 ?
O7 O7 Cs2 7.9(5) 24 27_445 ?
Cs2 O7 Cs2 12.1(6) . 25 ?
Cs2 O7 Cs2 156.1(11) 3 25 ?
Cs2 O7 Cs2 154.0(11) . 27_445 ?
Cs2 O7 Cs2 145.5(13) . 3 ?
Cs2 O7 Cs2 9.7(4) 3 27_445 ?
Cs2 O7 Cs2 162.9(11) 25 27_445 ?
N2 Cs2 C2 18.1(4) 25 25 ?
N2 Cs2 C2 119.4(4) 23 25 ?
N2 Cs2 C2 163.6(6) . 25 ?
N2 Cs2 C2 60.5(5) 11 25 ?
N2 Cs2 N2 75.8(7) . 23 ?
N2 Cs2 N2 103.2(6) 23 25 ?
N2 Cs2 N2 165.2(6) . 25 ?
N2 Cs2 N2 103.2(6) . 11 ?
N2 Cs2 N2 165.2(6) 23 11 ?
N2 Cs2 N2 73.9(8) 25 11 ?
O7 Cs2 C2 109.3(8) 2 25 ?
O7 Cs2 C2 79.2(8) . 25 ?
O7 Cs2 C2 97.7(8) 25 25 ?
O7 Cs2 C2 111.6(9) 23 25 ?
O7 Cs2 C2 72.5(7) 11 25 ?
O7 Cs2 C2 78.6(7) 24 25 ?
O7 Cs2 N2 126.6(8) 2 25 ?
O7 Cs2 N2 97.6(9) 11 11 ?
O7 Cs2 N2 126.6(8) 24 11 ?
O7 Cs2 N2 115.3(11) 23 23 ?
O7 Cs2 N2 110.7(7) 25 23 ?
O7 Cs2 N2 129.2(10) 23 25 ?
O7 Cs2 N2 56.3(7) 25 11 ?
O7 Cs2 N2 62.1(8) 23 . ?
O7 Cs2 N2 69.6(7) 11 23 ?
O7 Cs2 N2 110.7(7) 11 . ?
O7 Cs2 N2 75.8(8) 23 11 ?
O7 Cs2 N2 75.8(8) . 25 ?
O7 Cs2 N2 65.0(7) 24 23 ?
O7 Cs2 N2 129.2(10) . 11 ?
O7 Cs2 N2 97.6(9) 25 25 ?
O7 Cs2 N2 69.6(7) 25 . ?
O7 Cs2 N2 65.0(7) 2 . ?
O7 Cs2 N2 76.3(7) 2 11 ?
O7 Cs2 N2 115.4(10) 2 23 ?
O7 Cs2 N2 115.4(10) 24 . ?
O7 Cs2 N2 62.1(8) . 23 ?
O7 Cs2 N2 115.3(11) . . ?
O7 Cs2 N2 76.3(7) 24 25 ?
O7 Cs2 N2 56.3(7) 11 25 ?
O7 Cs2 O7 90.8(14) . 2 ?
O7 Cs2 O7 3.5(6) . 24 ?
O7 Cs2 O7 98.3(13) . 11 ?
O7 Cs2 O7 3.5(6) 23 2 ?
O7 Cs2 O7 90.8(14) 23 24 ?
O7 Cs2 O7 101.3(11) 24 11 ?
O7 Cs2 O7 93.7(16) . 23 ?
O7 Cs2 O7 170.9(5) 2 11 ?
O7 Cs2 O7 167.9(6) . 25 ?
O7 Cs2 O7 167.9(5) 23 11 ?
O7 Cs2 O7 98.3(13) 23 25 ?
O7 Cs2 O7 170.9(5) 24 25 ?
O7 Cs2 O7 87.7(13) 24 2 ?
O7 Cs2 O7 101.3(11) 2 25 ?
O7 Cs2 O7 69.6(11) 11 25 ?
Cs2 Cs2 C2 88(3) 25 25 ?
Cs2 Cs2 N2 87(2) 25 23 ?
Cs2 Cs2 N2 78(2) 25 11 ?
Cs2 Cs2 N2 78(2) 25 25 ?
Cs2 Cs2 N2 87(2) 25 . ?
Cs2 Cs2 O7 132.9(8) 25 . ?
Cs2 Cs2 O7 132.9(8) 25 23 ?
Cs2 Cs2 O7 136.1(6) 25 24 ?
Cs2 Cs2 O7 35.0(6) 25 11 ?
Cs2 Cs2 O7 136.1(6) 25 2 ?
Cs2 Cs2 O7 35.0(6) 25 25 ?

loop_
_geom_bond_atom_site_label_1
_geom_bond_atom_site_label_2
_geom_bond_distance
_geom_bond_site_symmetry_2
_geom_bond_publ_flag
W1 W1 2.8215(12) 3_665 ?
W1 W1 2.8215(12) 2_655 ?
W1 Se2 2.495(3) . ?
W1 Se1 2.4541(17) 2_655 ?
W1 Se1 2.4542(17) . ?
W1 C1 2.17(2) . ?
W1 C2 2.199(15) . ?
W1 C2 2.199(15) 23 ?
Se2 W1 2.495(3) 3_665 ?
Se2 W1 2.495(3) 2_655 ?
Se2 Cs2 4.012(15) 26 ?
Se2 Cs2 4.012(15) 25 ?
Se2 Cs2 4.012(15) 27 ?
Se1 W1 2.4543(17) 3_665 ?
Se1 Cs1 4.208(3) 19_665 ?
Se1 Cs1 4.0416(17) . ?
Se1 Cs1 4.208(3) 20 ?
Se1 Cs1 4.0415(17) 2_665 ?
Cs1 N1 3.324(5) 2 ?
Cs1 N1 3.49(2) 21 ?
Cs1 N1 3.324(5) . ?
Cs1 N2 3.43(2) . ?
Cs1 N2 3.43(2) 22 ?
C1 Cs1 3.64(2) 20 ?
C1 Cs1 3.532(8) 3 ?
C1 N1 1.12(3) . ?
C2 N2 1.12(2) . ?
C2 Cs2 3.67(2) . ?
C2 Cs2 3.60(2) 25 ?
N1 Cs1 3.324(5) 3 ?
N1 Cs1 3.49(2) 20 ?
N1 Na1 2.574(19) . ?
N2 Cs2 3.38(3) . ?
N2 Cs2 3.46(3) 25 ?
Na1 Cs1 4.1925(17) 21 ?
Na1 Cs1 4.1925(17) 3 ?
Na1 Cs1 4.1924(17) 2 ?
Na1 Cs1 4.1924(17) 19 ?
Na1 Cs1 4.1924(17) 20 ?
Na1 N1 2.574(19) 21 ?
Na1 N1 2.574(19) 19 ?
Na1 N1 2.574(19) 3 ?
Na1 N1 2.574(19) 20 ?
Na1 N1 2.574(19) 2 ?
O2 O2 0.88(4) 25 ?
O7 O7 0.55(8) 24 ?
O7 Cs2 2.41(4) . ?
O7 Cs2 3.07(4) 25 ?
O7 Cs2 3.61(5) 27_445 ?
O7 Cs2 2.93(4) 3 ?
Cs2 C2 3.60(2) 25 ?
Cs2 N2 3.38(3) 23 ?
Cs2 N2 3.46(3) 11 ?
Cs2 N2 3.46(3) 25 ?
Cs2 O7 2.41(4) 23 ?
Cs2 O7 2.93(4) 2 ?
Cs2 O7 3.07(4) 11 ?
Cs2 O7 3.07(4) 25 ?
Cs2 O7 2.93(4) 24 ?
Cs2 Cs2 0.88(4) 25 ?
